data_7243393
loop_
_publ_author_name
'Moshkina, Evgeniya'
'Molokeev, Maxim'
'Belskaya, Nadejda'
'Nemtsev, Ivan'
'Molchanova, Anastasiia'
'Boldyrev, Kirill'

_publ_section_title
;
 Metastable growth and infrared spectra of CuB2O4:Ni single crystals
;
_journal_issue 38
_journal_name_full CrystEngComm
_journal_page_first 6761
_journal_page_last 6768
_journal_paper_doi 10.1039/D1CE00729G
_journal_volume 23
_journal_year 2021
_chemical_formula_moiety
;
B12 Cu5.994 Ni0.006 O24
;
_chemical_formula_sum 'B12 Cu5.994 Ni0.006 O24'
_chemical_formula_weight 894.99
_chemical_name_mineral
;
;
_space_group_IT_number 122
_space_group_name_Hall 'I -4 2bw'
_space_group_name_H-M_alt 'I -4 2 d'
_symmetry_cell_setting tetragonal
_symmetry_space_group_name_Hall 'I -4 2bw'
_symmetry_space_group_name_H-M 'I -4 2 d'
_audit_update_record
;
2021-05-18 deposited with the CCDC.	2021-08-18 downloaded from the CCDC.
;
_cell_angle_alpha 90
_cell_angle_beta 90
_cell_angle_gamma 90
_cell_formula_units_Z 2
_cell_length_a 11.49780(15)
_cell_length_b 11.49780(15)
_cell_length_c 5.62608(8)
_cell_measurement_reflns_used 104
_cell_measurement_temperature 300
_cell_measurement_theta_max 50.0001895
_cell_measurement_theta_min 3.50126875
_cell_volume 743.764(17)
_diffrn_ambient_temperature 300
_diffrn_measurement_device_type
;
D8 ADVANCE Bruker
;
_diffrn_radiation_monochromator none
_diffrn_radiation_probe x-ray
_diffrn_radiation_type
;
 Cu K\a~1~~2~
;
_exptl_absorpt_coefficient_mu 10.920
_exptl_crystal_density_diffrn 3.996
_exptl_crystal_description cylinder
_pd_char_colour
;
colourless
;
_pd_meas_2theta_range_inc 0.0160203
_pd_meas_2theta_range_max 100.000379
_pd_meas_2theta_range_min 7.0025375
_pd_meas_scan_method step
_pd_proc_ls_pref_orient_corr
;
Anisotropic model of PO. Spherical harmonics 2 ordrer.
 Jarvinen (1993). Application of symmetrized harmonics expansion to correction
of the preferred orientation effect. - J. Appl. Cryst. 26 p525-531.
;
_pd_proc_ls_profile_function PearsonVII
_pd_proc_ls_prof_R_factor 2.22
_pd_proc_ls_prof_wR_expected 1.81
_pd_proc_ls_prof_wR_factor 2.86
_pd_proc_number_of_points 5805
_pd_spec_mount_mode reflection
_refine_ls_goodness_of_fit_all 1.58
_refine_ls_number_parameters 10
_refine_ls_R_I_factor 1.18
_refine_ls_shift/su_max 0.01000
_cod_data_source_file d1ce00729g2.cif
_cod_data_source_block a
_cod_depositor_comments 'Adding full bibliography for 7243393--7243394.cif.'
_cod_original_cell_volume 743.77(2)
_cod_original_sg_symbol_Hall
;
I -4 2bw
;
_cod_original_sg_symbol_H-M I-42d
_cod_original_formula_sum
;
B12 Cu5.994 Ni0.006 O24
;
_cod_database_code 7243393

loop_
_symmetry_equiv_pos_as_xyz
'x, y, z '
'-x+1/2, y, -z-1/4 '
'-y, -x+1/2, z+1/4 '
'-y, x, -z '
'y, -x, -z '
'y, x+1/2, z+1/4 '
'-x, -y, z '
'x+1/2, -y, -z-1/4 '
'x+1/2, y+1/2, z+1/2 '
'-x, y+1/2, -z+1/4 '
'-y+1/2, -x, z-1/4 '
'-y+1/2, x+1/2, -z+1/2 '
'y+1/2, -x+1/2, -z+1/2 '
'y+1/2, x, z-1/4 '
'-x+1/2, -y+1/2, z+1/2 '
'x, -y+1/2, -z+1/4 '

loop_
_atom_site_label
_atom_site_type_symbol
_atom_site_fract_x
_atom_site_fract_y
_atom_site_fract_z
_atom_site_occupancy
_atom_site_B_iso_or_equiv
Cu1 Cu 0 0 0.5 0.999 1.68(15)
Ni1 Ni 0 0 0.5 0.001 1.68(15)
Cu2 Cu 0.08184(16) 0.25 0.125 0.999 1.34(15)
Ni2 Ni 0.08184(16) 0.25 0.125 0.001 1.34(15)
B1 B 0.1800(6) 0.1510(6) 0.6973(11) 1 0.3(2)
B2 B 0.0027(11) 0.25 0.625 1 0.3(2)
O1 O 0.1600(3) 0.0690(5) 0.4922(8) 1 0.92(16)
O2 O 0.2519(6) 0.25 0.625 1 0.92(16)
O3 O 0.25 0.0834(7) 0.875 1 0.92(16)
O4 O 0.0727(4) 0.1889(3) 0.8013(7) 1 0.92(16)

loop_
_diffrn_radiation_wavelength
_diffrn_radiation_wavelength_wt
1.5406 1.0000
1.5443 0.5000

loop_
_geom_angle_atom_site_label_1
_geom_angle_atom_site_label_2
_geom_angle_atom_site_label_3
_geom_angle
_geom_angle_site_symmetry_1
_geom_angle_site_symmetry_3
O1 Cu1 O1 90.03(19) 1_555 4_556

loop_
_geom_bond_atom_site_label_1
_geom_bond_atom_site_label_2
_geom_bond_distance
_geom_bond_site_symmetry_2
Cu1 O1 2.0039(55) .
Ni1 O1 2.0039(55) .
Cu2 O2 1.9116(71) 2_556
Cu2 O3 1.8999(80) 3_554
Cu2 O4 1.9548(39) 1_554
Ni2 O2 1.9116(71) 2_556
Ni2 O3 1.8999(80) 3_554
Ni2 O4 1.9548(39) 1_554
B1 O1 1.5077(82) .
B1 O2 1.4644(79) .
B1 O3 1.5005(78) .
B1 O4 1.4333(81) .
B2 O1 1.4782(99) 3_555
B2 O4 1.4578(81) .
